data_4112883
loop_
_publ_author_name
'Xiaobo Yang'
'Miguel A. Camblor'
'Yongjae Lee'
'Haiming Liu'
'David H. Olson'

_publ_section_title
;
 Synthesis and Crystal Structure of As-Synthesized and Calcined Pure
 Silica Zeolite ITQ-12
;
_journal_name_full 'Journal of the American Chemical Society'
_journal_page_first 10403
_journal_page_last 10409
_journal_paper_doi 10.1021/ja0481474
_journal_volume 126
_journal_year 2004
_chemical_compound_source Synth-as-deiscribed
_chemical_formula_analytical Si24O48F2C12N4H22
_chemical_formula_moiety Si24O48F2C12N4H22
_chemical_formula_structural Si12O24F1C6N2
_chemical_formula_sum 'C6 F N2 O24 Si12'
_chemical_formula_weight 840.09
_chemical_name_common ITQ-12
_space_group_IT_number 8
_symmetry_cell_setting monoclinic
_symmetry_space_group_name_Hall 'C -2y'
_symmetry_space_group_name_H-M 'C 1 m 1'
_audit_creation_method 'from EXP file using GSAS2CIF'
_cell_angle_alpha 90.0
_cell_angle_beta 105.9353(19)
_cell_angle_gamma 90.0
_cell_formula_units_Z 2
_cell_length_a 10.44783(29)
_cell_length_b 14.9854(4)
_cell_length_c 8.83659(27)
_cell_measurement_temperature 298
_cell_volume 1330.34(7)
_computing_data_collection GSAS
_computing_data_reduction GSAS
_computing_structure_refinement GSAS
_diffrn_ambient_temperature 298
_diffrn_detector PSD
_diffrn_detector_type PSD
_diffrn_measurement_device_type Debey-Scherrer
_diffrn_radiation_monochromator Ga
_diffrn_radiation_polarisn_ratio 0.95
_diffrn_radiation_probe x-ray
_diffrn_radiation_type Synchrotron
_diffrn_radiation_wavelength 0.71026
_diffrn_source Synchrotron
_diffrn_source_target Mo
_diffrn_source_type Synchrotron
_exptl_absorpt_correction_T_max 1.00000
_exptl_absorpt_correction_T_min 1.00000
_exptl_absorpt_process_details ' No correction is applied.'
_refine_ls_goodness_of_fit_all 5.88
_refine_ls_matrix_type full
_refine_ls_number_parameters 94
_refine_ls_number_restraints 32
_refine_ls_R_Fsqd_factor 0.07495
_refine_ls_shift/su_max 6.15
_refine_ls_shift/su_mean 0.46
_reflns_d_resolution_high 1.039
_reflns_d_resolution_low 8.497
_reflns_limit_h_max 10
_reflns_limit_h_min 0
_reflns_limit_k_max 14
_reflns_limit_k_min 0
_reflns_limit_l_max 8
_reflns_limit_l_min -8
_reflns_number_observed 657
_cod_data_source_file ja0481474si20040616_113747.cif
_cod_data_source_block XY0309_As-synth-ITQ-12_Cm
_cod_original_cell_volume 1330.33826
_cod_original_formula_sum 'C6.00 F N2.00 O24 Si12'
_cod_database_code 4112883

loop_
_symmetry_equiv_pos_site_id
_symmetry_equiv_pos_as_xyz
1 +x,+y,+z
2 +x,-y,+z
101 +x+1/2,+y+1/2,+z
102 +x+1/2,-y+1/2,+z

loop_
_atom_site_type_symbol
_atom_site_label
_atom_site_fract_x
_atom_site_fract_y
_atom_site_fract_z
_atom_site_occupancy
_atom_site_thermal_displace_type
_atom_site_U_iso_or_equiv
_atom_site_symmetry_multiplicity
SI Si1 0.649(6) 0.2435(9) 0.120(6) 1.0 Uiso 0.001 4
SI Si2 0.697(5) 0.4012(9) 0.693(5) 1.0 Uiso 0.001 4
SI Si3 0.598(5) 0.3984(9) 0.331(5) 1.0 Uiso 0.001 4
SI Si4 -0.647(6) 0.2451(9) -0.092(6) 1.0 Uiso 0.001 4
SI Si5 -0.690(5) 0.3981(8) -0.649(5) 1.0 Uiso 0.001 4
SI Si6 -0.591(5) 0.3989(9) -0.290(5) 1.0 Uiso 0.001 4
O O7 0.659(6) 0.3296(12) 0.229(6) 1.0 Uiso 0.00149 4
O O8 0.442(5) 0.3736(25) 0.297(7) 1.0 Uiso 0.00149 4
O O9 0.689(6) 0.3869(16) 0.509(5) 1.0 Uiso 0.00149 4
O O10 0.747(6) 0.2406(20) 0.007(7) 1.0 Uiso 0.00149 4
O O11 0.753(6) 0.5 0.738(7) 1.0 Uiso 0.00149 2
O O12 0.505(6) 0.2238(9) 0.003(6) 1.0 Uiso 0.00149 4
O O13 0.817(6) 0.3448(11) 0.806(6) 1.0 Uiso 0.00149 4
O O14 0.615(8) 0.5 0.282(8) 1.0 Uiso 0.00149 2
O O15 -0.800(6) 0.3288(12) -0.743(6) 1.0 Uiso 0.00149 4
O O16 -0.619(8) 0.5 -0.247(8) 1.0 Uiso 0.00149 2
O O17 -0.646(6) 0.3424(11) -0.167(6) 1.0 Uiso 0.00149 4
O O18 -0.435(5) 0.3734(25) -0.252(7) 1.0 Uiso 0.00149 4
O O19 -0.670(6) 0.3681(14) -0.467(5) 1.0 Uiso 0.00149 4
O O20 -0.729(6) 0.5 -0.697(7) 1.0 Uiso 0.00149 2
F F1 0.5 0.5 0.5 1.0 Uiso 0.005(7) 2
N N1 0.504(7) 0.0848(16) 0.516(6) 0.5 Uiso 0.00984 4
C C2 0.518(7) -0.0008(17) 0.564(6) 0.5 Uiso 0.01467 4
N N3 0.482(6) -0.0531(16) 0.435(6) 0.5 Uiso 0.00984 4
C C4 0.446(6) 0.0002(17) 0.308(6) 0.5 Uiso 0.01427 4
C C5 0.460(6) 0.0855(16) 0.358(6) 0.5 Uiso 0.01427 4
C C6 0.533(8) 0.1645(18) 0.619(7) 0.5 Uiso 0.01467 4
C C7 0.482(7) -0.1520(16) 0.434(6) 0.5 Uiso 0.01467 4
C C8 0.399(7) -0.0297(23) 0.142(6) 0.5 Uiso 0.01467 4

loop_
_atom_type_symbol
_atom_type_number_in_cell
SI 24.0
O 48.0
F 2.0
N 4.0
C 12.0

loop_
_geom_angle_atom_site_label_1
_geom_angle_atom_site_label_2
_geom_angle_atom_site_label_3
_geom_angle
_geom_angle_site_symmetry_1
_geom_angle_site_symmetry_3
_geom_angle_publ_flag
O7 Si1 O10 117.1(16) 1_555 1_555 n
O7 Si1 O12 115.1(17) 1_555 1_555 n
O7 Si1 O15 97.8(12) 1_555 102_656 n
O10 Si1 O12 104.1(18) 1_555 1_555 n
O10 Si1 O15 108.5(23) 1_555 102_656 n
O12 Si1 O15 114.5(15) 1_555 102_656 n
O9 Si2 O11 106.6(21) 1_555 1_555 n
O9 Si2 O13 111.5(14) 1_555 1_555 n
O9 Si2 O18 116.7(20) 1_555 1_656 n
O11 Si2 O13 99.3(11) 1_555 1_555 n
O11 Si2 O18 116.4(26) 1_555 1_656 n
O13 Si2 O18 105.0(17) 1_555 1_656 n
O7 Si3 O8 106.4(17) 1_555 1_555 n
O7 Si3 O9 104.9(13) 1_555 1_555 n
O7 Si3 O14 111.7(13) 1_555 1_555 n
O8 Si3 O9 116.9(20) 1_555 1_555 n
O8 Si3 O14 110.4(25) 1_555 1_555 n
O9 Si3 O14 106.5(24) 1_555 1_555 n
O10 Si4 O12 117.8(19) 102_355 1_455 n
O10 Si4 O13 108.8(22) 102_355 102_354 n
O10 Si4 O17 100.6(15) 102_355 1_555 n
O12 Si4 O13 100.2(12) 1_455 102_354 n
O12 Si4 O17 106.6(17) 1_455 1_555 n
O13 Si4 O17 124.1(13) 102_354 1_555 n
O8 Si5 O15 104.1(18) 1_454 1_555 n
O8 Si5 O19 109.9(19) 1_454 1_555 n
O8 Si5 O20 108.3(24) 1_454 1_555 n
O15 Si5 O19 102.5(12) 1_555 1_555 n
O15 Si5 O20 112.3(13) 1_555 1_555 n
O19 Si5 O20 118.6(23) 1_555 1_555 n
O16 Si6 O17 102.1(12) 1_555 1_555 n
O16 Si6 O18 114.5(28) 1_555 1_555 n
O16 Si6 O19 114.8(24) 1_555 1_555 n
O17 Si6 O18 105.4(16) 1_555 1_555 n
O17 Si6 O19 108.8(14) 1_555 1_555 n
O18 Si6 O19 110.3(21) 1_555 1_555 n
Si1 O7 Si3 152.6(23) 1_555 1_555 n
Si3 O8 Si5 141.9(24) 1_555 1_656 n
Si2 O9 Si3 145.0(18) 1_555 1_555 n
Si1 O10 Si4 169.7(19) 1_555 102_655 n
Si2 O11 Si2 135.0(26) 1_555 2_565 n
Si1 O12 Si4 156.7(11) 1_555 1_655 n
Si2 O13 Si4 144.3(20) 1_555 102_656 n
Si3 O14 Si3 142.9(30) 1_555 2_565 n
Si1 O15 Si5 150.7(24) 102_354 1_555 n
Si6 O16 Si6 140.4(29) 1_555 2_565 n
Si4 O17 Si6 143.3(19) 1_555 1_555 n
Si2 O18 Si6 139.7(22) 1_454 1_555 n
Si5 O19 Si6 140.3(17) 1_555 1_555 n
Si5 O20 Si5 143.4(28) 1_555 2_565 n
C2 N1 C2 0.321(4) 1_555 2_555 n
C2 N1 N3 73.0(26) 1_555 2_555 n
C2 N1 C5 107.9995(8) 1_555 1_555 n
C2 N1 C6 126.0007(22) 1_555 1_555 n
C2 N1 C7 162.9(22) 1_555 2_555 n
C2 N1 N3 73.3(33) 2_555 2_555 n
C2 N1 C5 108.3(7) 2_555 1_555 n
C2 N1 C6 125.7(7) 2_555 1_555 n
C2 N1 C7 163.2(24) 2_555 2_555 n
N3 N1 C5 35.0(26) 2_555 1_555 n
N3 N1 C6 161.0(26) 2_555 1_555 n
N3 N1 C7 89.9(28) 2_555 2_555 n
C5 N1 C6 125.9998 1_555 1_555 n
C5 N1 C7 54.9(22) 1_555 2_555 n
C6 N1 C7 71.1(22) 1_555 2_555 n
N1 C2 N1 144.5(11) 1_555 2_555 n
N1 C2 C2 17.6(6) 1_555 2_555 n
N1 C2 N3 108.001(4) 1_555 1_555 n
N1 C2 N3 36.0(16) 1_555 2_555 n
N1 C2 C2 162.1(7) 2_555 2_555 n
N1 C2 N3 36.5(11) 2_555 1_555 n
N1 C2 N3 108.5(10) 2_555 2_555 n
C2 C2 N3 125.6(6) 2_555 1_555 n
C2 C2 N3 53.6(16) 2_555 2_555 n
N3 C2 N3 72.0(16) 1_555 2_555 n
N1 N3 C2 70.2(31) 2_555 1_555 n
N1 N3 C2 71.1(14) 2_555 2_555 n
N1 N3 N3 124.6(28) 2_555 2_555 n
N1 N3 C4 178.2(32) 2_555 1_555 n
N1 N3 C4 178(4) 2_555 2_555 n
N1 N3 C5 109(5) 2_555 2_555 n
N1 N3 C7 55.8(31) 2_555 1_555 n
C2 N3 C2 0.8(17) 1_555 2_555 n
C2 N3 N3 54.4(6) 1_555 2_555 n
C2 N3 C4 107.998(4) 1_555 1_555 n
C2 N3 C4 108.2(18) 1_555 2_555 n
C2 N3 C5 179.19(4) 1_555 2_555 n
C2 N3 C7 126.001(4) 1_555 1_555 n
C2 N3 N3 53.6(16) 2_555 2_555 n
C2 N3 C4 107.2(17) 2_555 1_555 n
C2 N3 C4 107.4(31) 2_555 2_555 n
C2 N3 C5 179.628(22) 2_555 2_555 n
C2 N3 C7 126.8(17) 2_555 1_555 n
N3 N3 C4 53.6(6) 2_555 1_555 n
N3 N3 C4 53.8(16) 2_555 2_555 n
N3 N3 C5 126.3(29) 2_555 2_555 n
N3 N3 C7 179.587(4) 2_555 1_555 n
C4 N3 C4 0.200(6) 1_555 2_555 n
C4 N3 C5 72.7(32) 1_555 2_555 n
C4 N3 C7 126.0007 1_555 1_555 n
C4 N3 C5 72.5(15) 2_555 2_555 n
C4 N3 C7 125.8(18) 2_555 1_555 n
C5 N3 C7 53.3(32) 2_555 1_555 n
N3 C4 N3 72.6(16) 1_555 2_555 n
N3 C4 C4 53.6(6) 1_555 2_555 n
N3 C4 C5 108.0013 1_555 1_555 n
N3 C4 C5 35.3(10) 1_555 2_555 n
N3 C4 C8 125.9988 1_555 1_555 n
N3 C4 C8 161.0(26) 1_555 2_555 n
N3 C4 C4 126.2(16) 2_555 2_555 n
N3 C4 C5 35.4(16) 2_555 1_555 n
N3 C4 C5 107.9(11) 2_555 2_555 n
N3 C4 C8 161.4(16) 2_555 1_555 n
N3 C4 C8 126(4) 2_555 2_555 n
C4 C4 C5 161.6(6) 2_555 1_555 n
C4 C4 C5 18.3(7) 2_555 2_555 n
C4 C4 C8 72.4(6) 2_555 1_555 n
C4 C4 C8 107.4(22) 2_555 2_555 n
C5 C4 C5 143.3(10) 1_555 2_555 n
C5 C4 C8 125.9999(28) 1_555 1_555 n
C5 C4 C8 91.0(26) 1_555 2_555 n
C5 C4 C8 90.7(10) 2_555 1_555 n
C5 C4 C8 125.7(26) 2_555 2_555 n
C8 C4 C8 35.0(26) 1_555 2_555 n
N1 C5 N3 35.9(27) 1_555 2_555 n
N1 C5 C4 107.9995(26) 1_555 1_555 n
N1 C5 C4 107.9(7) 1_555 2_555 n
N1 C5 C7 57.4(22) 1_555 2_555 n
N3 C5 C4 72.1(27) 2_555 1_555 n
N3 C5 C4 72.0(33) 2_555 2_555 n
N3 C5 C7 93.3(29) 2_555 2_555 n
C4 C5 C4 0.0766(9) 1_555 2_555 n
C4 C5 C7 165.4(22) 1_555 2_555 n
C4 C5 C7 165.3(24) 2_555 2_555 n
N1 C6 C7 46.9(16) 1_555 2_555 n
N1 C7 N3 34.3(14) 2_555 1_555 n
N1 C7 C5 67.8(24) 2_555 2_555 n
N1 C7 C6 62.0(20) 2_555 2_555 n
N3 C7 C5 33.4(14) 1_555 2_555 n
N3 C7 C6 96.3(21) 1_555 2_555 n
C5 C7 C6 129.8(35) 2_555 2_555 n
C4 C8 C4 0.215(7) 1_555 2_555 n
C4 C8 C8 72.4(6) 1_555 2_555 n
C4 C8 C8 72.6(22) 2_555 2_555 n

loop_
_geom_bond_atom_site_label_1
_geom_bond_atom_site_label_2
_geom_bond_distance
_geom_bond_site_symmetry_2
_geom_bond_publ_flag
Si1 O7 1.601(6) 1_555 n
Si1 O10 1.608(5) 1_555 n
Si1 O12 1.607(5) 1_555 n
Si1 O15 1.602(6) 102_656 n
Si2 Si2 2.961(27) 2_565 n
Si2 O9 1.620(6) 1_555 n
Si2 O11 1.602(5) 1_555 n
Si2 O13 1.608(6) 1_555 n
Si2 O18 1.627(5) 1_656 n
Si2 F1 2.72(4) 1_555 n
Si3 O7 1.605(6) 1_555 n
Si3 O8 1.618(6) 1_555 n
Si3 O9 1.616(5) 1_555 n
Si3 O14 1.605(5) 1_555 n
Si3 F1 2.54(4) 1_555 n
Si4 O10 1.609(5) 102_355 n
Si4 O12 1.608(5) 1_455 n
Si4 O13 1.607(6) 102_354 n
Si4 O17 1.601(6) 1_555 n
Si5 O8 1.621(5) 1_454 n
Si5 O15 1.606(6) 1_555 n
Si5 O19 1.620(6) 1_555 n
Si5 O20 1.608(5) 1_555 n
Si5 F1 2.56(4) 1_454 n
Si6 Si6 3.030(28) 2_565 n
Si6 O16 1.610(5) 1_555 n
Si6 O17 1.606(6) 1_555 n
Si6 O18 1.621(6) 1_555 n
Si6 O19 1.622(6) 1_555 n
Si6 F1 2.76(4) 1_454 n
O7 Si1 1.601(6) 1_555 n
O7 Si3 1.605(6) 1_555 n
O8 Si3 1.618(6) 1_555 n
O8 Si5 1.621(5) 1_656 n
O9 Si2 1.620(6) 1_555 n
O9 Si3 1.616(5) 1_555 n
O10 Si1 1.608(5) 1_555 n
O10 Si4 1.609(5) 102_655 n
O11 Si2 1.602(5) 1_555 n
O11 Si2 1.602(5) 2_565 n
O12 Si1 1.607(5) 1_555 n
O12 Si4 1.608(5) 1_655 n
O13 Si2 1.608(6) 1_555 n
O13 Si4 1.607(6) 102_656 n
O14 Si3 1.605(5) 1_555 n
O14 Si3 1.605(5) 2_565 n
O15 Si1 1.602(6) 102_354 n
O15 Si5 1.606(6) 1_555 n
O16 Si6 1.610(5) 1_555 n
O16 Si6 1.610(5) 2_565 n
O17 Si4 1.601(6) 1_555 n
O17 Si6 1.606(6) 1_555 n
O18 Si2 1.627(5) 1_454 n
O18 Si6 1.621(6) 1_555 n
O19 Si5 1.620(6) 1_555 n
O19 Si6 1.622(6) 1_555 n
O20 Si5 1.608(5) 1_555 n
O20 Si5 1.608(5) 2_565 n
F1 Si2 2.72(4) 1_555 n
F1 Si2 2.72(4) 2_565 n
F1 Si3 2.54(4) 1_555 n
F1 Si3 2.54(4) 2_565 n
F1 Si5 2.56(4) 1_656 n
F1 Si5 2.56(4) 2_666 n
F1 Si6 2.76(4) 1_656 n
F1 Si6 2.76(4) 2_666 n
N1 C2 1.347(5) 1_555 n
N1 C2 1.32(5) 2_555 n
N1 N3 0.836(29) 2_555 n
N1 C4 2.179(8) 1_555 n
N1 C4 2.183(30) 2_555 n
N1 C5 1.347(5) 1_555 n
N1 C6 1.482(7) 1_555 n
N1 C7 1.23(5) 2_555 n
C2 N1 1.347(5) 1_555 n
C2 N1 1.32(5) 2_555 n
C2 C2 0.02(5) 2_555 n
C2 N3 1.347(5) 1_555 n
C2 N3 1.361(31) 2_555 n
C2 C4 2.179(8) 1_555 n
C2 C4 2.179(8) 2_555 n
C2 C5 2.179(8) 1_555 n
C2 C5 2.165(29) 2_555 n
N3 N1 0.836(29) 2_555 n
N3 C2 1.347(5) 1_555 n
N3 C2 1.361(31) 2_555 n
N3 N3 1.59(5) 2_555 n
N3 C4 1.347(5) 1_555 n
N3 C4 1.343(31) 2_555 n
N3 C5 2.179(8) 1_555 n
N3 C5 0.818(30) 2_555 n
N3 C7 1.482(7) 1_555 n
C4 N1 2.179(8) 1_555 n
C4 N1 2.183(30) 2_555 n
C4 C2 2.179(8) 1_555 n
C4 C2 2.179(8) 2_555 n
C4 N3 1.347(5) 1_555 n
C4 N3 1.343(31) 2_555 n
C4 C4 0.01(5) 2_555 n
C4 C5 1.347(5) 1_555 n
C4 C5 1.35(5) 2_555 n
C4 C8 1.482(7) 1_555 n
C4 C8 1.480(16) 2_555 n
C5 N1 1.347(5) 1_555 n
C5 C2 2.179(8) 1_555 n
C5 C2 2.165(29) 2_555 n
C5 N3 2.179(8) 1_555 n
C5 N3 0.818(30) 2_555 n
C5 C4 1.347(5) 1_555 n
C5 C4 1.35(5) 2_555 n
C5 C7 1.19(5) 2_555 n
C5 C8 2.02(4) 2_555 n
C6 N1 1.482(7) 1_555 n
C6 C7 1.59(5) 2_555 n
C7 N1 1.23(5) 2_555 n
C7 N3 1.482(7) 1_555 n
C7 C5 1.19(5) 2_555 n
C7 C6 1.59(5) 2_555 n
C8 C4 1.482(7) 1_555 n
C8 C4 1.480(16) 2_555 n
C8 C5 2.02(4) 2_555 n
C8 C8 0.89(7) 2_555 n
